data_7715215
loop_
_publ_author_name
'Luff, Martin S.'
'Walther, Luis'
'Finze, Maik'
'Radius, Udo'

_publ_section_title
;
 NHC-ligated nickel(II) cyanoborate complexes and salts.
;
_journal_issue 12
_journal_name_full 'Dalton transactions (Cambridge, England : 2003)'
_journal_page_first 5391
_journal_page_last 5400
_journal_paper_doi 10.1039/d4dt00231h
_journal_volume 53
_journal_year 2024
_chemical_formula_moiety 'C44 H50 B Br N6 Ni, C4 H8 O'
_chemical_formula_sum 'C48 H58 B Br N6 Ni O'
_chemical_formula_weight 884.40
_space_group_crystal_system orthorhombic
_space_group_IT_number 19
_space_group_name_Hall 'P 2ac 2ab'
_space_group_name_H-M_alt 'P 21 21 21'
_atom_sites_solution_hydrogens mixed
_audit_creation_method SHELXL-2018/3
_audit_update_record
;
2024-01-24 deposited with the CCDC.	2024-02-21 downloaded from the CCDC.
;
_cell_angle_alpha 90
_cell_angle_beta 90
_cell_angle_gamma 90
_cell_formula_units_Z 4
_cell_length_a 10.7733(2)
_cell_length_b 12.1983(2)
_cell_length_c 34.4222(6)
_cell_measurement_reflns_used 14944
_cell_measurement_temperature 100(2)
_cell_measurement_theta_max 76.7270
_cell_measurement_theta_min 3.8180
_cell_volume 4523.63(14)
_computing_cell_refinement 'CrysAlisPro 1.171.41.93a (Rigaku OD, 2020)'
_computing_data_collection 'CrysAlisPro 1.171.41.93a (Rigaku OD, 2020)'
_computing_data_reduction 'CrysAlisPro 1.171.41.93a (Rigaku OD, 2020)'
_computing_molecular_graphics 'ShelXLe (Huebschle et all, 2011)'
_computing_publication_material 'SHELXL-2014/6 (Sheldrick, 2014)'
_computing_structure_refinement 'SHELXL-2018/3 (Sheldrick, 2018)'
_computing_structure_solution 'SHELXT 2014/5 (Sheldrick, 2014)'
_diffrn_ambient_temperature 100(2)
_diffrn_detector_area_resol_mean 10.0000
_diffrn_measured_fraction_theta_full 0.988
_diffrn_measured_fraction_theta_max 0.960
_diffrn_measurement_device_type 'XtaLAB Synergy, Dualflex, HyPix'
_diffrn_measurement_method '\w scans'
_diffrn_radiation_type CuK\a
_diffrn_radiation_wavelength 1.54184
_diffrn_reflns_av_R_equivalents 0.0485
_diffrn_reflns_av_unetI/netI 0.0496
_diffrn_reflns_Laue_measured_fraction_full 0.988
_diffrn_reflns_Laue_measured_fraction_max 0.960
_diffrn_reflns_limit_h_max 12
_diffrn_reflns_limit_h_min -13
_diffrn_reflns_limit_k_max 14
_diffrn_reflns_limit_k_min -8
_diffrn_reflns_limit_l_max 41
_diffrn_reflns_limit_l_min -43
_diffrn_reflns_number 23816
_diffrn_reflns_point_group_measured_fraction_full 0.941
_diffrn_reflns_point_group_measured_fraction_max 0.903
_diffrn_reflns_theta_full 72.000
_diffrn_reflns_theta_max 77.144
_diffrn_reflns_theta_min 2.567
_diffrn_source 'micro-focus sealed X-ray tube'
_exptl_absorpt_coefficient_mu 1.972
_exptl_absorpt_correction_T_max 1.00000
_exptl_absorpt_correction_T_min 0.53034
_exptl_absorpt_correction_type multi-scan
_exptl_absorpt_process_details
;
CrysAlisPro 1.171.41.92a (Rigaku Oxford Diffraction, 2020)
Empirical absorption correction using spherical harmonics,
implemented in SCALE3 ABSPACK scaling algorithm.
;
_exptl_crystal_colour yellow
_exptl_crystal_density_diffrn 1.299
_exptl_crystal_description block
_exptl_crystal_F_000 1856
_exptl_crystal_size_max 0.280
_exptl_crystal_size_mid 0.110
_exptl_crystal_size_min 0.060
_refine_diff_density_max 0.691
_refine_diff_density_min -0.560
_refine_diff_density_rms 0.070
_refine_ls_abs_structure_details
;
 Refined as an inversion twin.
;
_refine_ls_abs_structure_Flack 0.309(19)
_refine_ls_extinction_method none
_refine_ls_goodness_of_fit_ref 1.041
_refine_ls_hydrogen_treatment mixed
_refine_ls_matrix_type full
_refine_ls_number_parameters 542
_refine_ls_number_reflns 8673
_refine_ls_number_restraints 0
_refine_ls_restrained_S_all 1.041
_refine_ls_R_factor_all 0.0424
_refine_ls_R_factor_gt 0.0391
_refine_ls_shift/su_max 0.067
_refine_ls_shift/su_mean 0.001
_refine_ls_structure_factor_coef Fsqd
_refine_ls_weighting_details 'w=1/[\s^2^(Fo^2^)+(0.0592P)^2^+1.3034P] where P=(Fo^2^+2Fc^2^)/3'
_refine_ls_weighting_scheme calc
_refine_ls_wR_factor_gt 0.0993
_refine_ls_wR_factor_ref 0.1011
_reflns_Friedel_coverage 0.684
_reflns_Friedel_fraction_full 0.881
_reflns_Friedel_fraction_max 0.831
_reflns_number_gt 8096
_reflns_number_total 8673
_reflns_threshold_expression 'I > 2\s(I)'
_cod_data_source_file d4dt00231h2.cif
_cod_data_source_block Compound_trans_12b
_cod_depositor_comments 'Adding full bibliography for 7715213--7715230.cif.'
_cod_database_code 7715215
_shelx_shelxl_version_number 2018/3
_shelx_space_group_comment
;
The symmetry employed for this shelxl refinement is uniquely defined
by the following loop, which should always be used as a source of
symmetry information in preference to the above space-group names.
They are only intended as comments.
;
_shelx_estimated_absorpt_t_min 0.608
_shelx_estimated_absorpt_t_max 0.891

loop_
_space_group_symop_operation_xyz
'x, y, z'
'-x+1/2, -y, z+1/2'
'-x, y+1/2, -z+1/2'
'x+1/2, -y+1/2, -z'

loop_
_atom_site_label
_atom_site_type_symbol
_atom_site_fract_x
_atom_site_fract_y
_atom_site_fract_z
_atom_site_U_iso_or_equiv
_atom_site_adp_type
_atom_site_occupancy
_atom_site_site_symmetry_order
_atom_site_calc_flag
_atom_site_refinement_flags_posn
_atom_site_refinement_flags_adp
_atom_site_refinement_flags_occupancy
_atom_site_disorder_assembly
_atom_site_disorder_group
O0 O 1.0395(4) 0.7627(5) 0.49143(13) 0.0723(16) Uani 1 1 d . . . . .
Br01 Br 0.70664(4) 0.35221(3) 0.43415(2) 0.02386(11) Uani 1 1 d . . . . .
Ni02 Ni 0.71027(6) 0.30463(5) 0.36930(2) 0.01499(14) Uani 1 1 d . . . . .
N003 N 0.4402(3) 0.3543(3) 0.37719(9) 0.0168(6) Uani 1 1 d . . . . .
N004 N 0.8874(3) 0.1225(3) 0.37770(10) 0.0225(7) Uani 1 1 d . . . . .
N005 N 0.5364(3) 0.4751(3) 0.34346(9) 0.0178(6) Uani 1 1 d . . . . .
N006 N 0.9805(3) 0.2760(3) 0.38445(10) 0.0209(7) Uani 1 1 d . . . . .
N007 N 0.7143(3) 0.2682(3) 0.31670(10) 0.0210(6) Uani 1 1 d . . . . .
C008 C 0.3979(3) 0.1562(3) 0.38191(11) 0.0206(8) Uani 1 1 d . . . . .
C009 C 0.3527(4) 0.4318(3) 0.36619(12) 0.0210(8) Uani 1 1 d . . . . .
H009 H 0.266661 0.431220 0.372264 0.025 Uiso 1 1 calc R U . . .
C00A C 0.5540(3) 0.3798(3) 0.36281(11) 0.0179(8) Uani 1 1 d . . . . .
N00B N 0.8159(4) 0.3775(4) 0.19343(13) 0.0447(11) Uani 1 1 d . . . . .
C00C C 0.4062(3) 0.2580(3) 0.39990(12) 0.0189(8) Uani 1 1 d . . . . .
C00D C 0.7192(4) 0.6135(3) 0.38396(11) 0.0248(8) Uani 1 1 d . . . . .
H00A H 0.732324 0.691032 0.390200 0.037 Uiso 1 1 calc R U . . .
H00B H 0.787401 0.569866 0.394743 0.037 Uiso 1 1 calc R U . . .
H00C H 0.640438 0.588923 0.395208 0.037 Uiso 1 1 calc R U . . .
C00E C 0.4131(4) 0.5079(3) 0.34532(12) 0.0219(8) Uani 1 1 d . . . . .
H00E H 0.378240 0.571869 0.333984 0.026 Uiso 1 1 calc R U . . .
C00F C 0.7933(4) 0.0400(3) 0.37026(11) 0.0194(7) Uani 1 1 d . . . . .
C00G C 1.0113(3) 0.3913(3) 0.38690(12) 0.0194(8) Uani 1 1 d . . . . .
C00H C 1.0204(3) 0.4534(3) 0.35309(12) 0.0189(8) Uani 1 1 d . . . . .
C00I C 0.7154(4) 0.5992(3) 0.34050(11) 0.0205(7) Uani 1 1 d . . . . .
C00J C 0.6953(4) -0.0830(3) 0.32603(12) 0.0246(8) Uani 1 1 d . . . . .
H00J H 0.688997 -0.114790 0.300917 0.029 Uiso 1 1 calc R U . . .
C00K C 0.8670(3) 0.2314(3) 0.37764(11) 0.0192(8) Uani 1 1 d . . . . .
C00L C 0.9900(4) 0.4084(4) 0.31331(12) 0.0267(9) Uani 1 1 d . . . . .
H00D H 1.046821 0.439986 0.294090 0.040 Uiso 1 1 calc R U . . .
H00F H 0.904385 0.427503 0.306523 0.040 Uiso 1 1 calc R U . . .
H00G H 0.999197 0.328451 0.313508 0.040 Uiso 1 1 calc R U . . .
C00M C 0.7123(4) 0.0092(3) 0.40006(11) 0.0220(8) Uani 1 1 d . . . . .
C00N C 0.7753(4) 0.3122(4) 0.21366(13) 0.0329(10) Uani 1 1 d . . . . .
C00P C 0.3537(4) 0.0680(3) 0.40420(12) 0.0222(8) Uani 1 1 d . . . . .
H00P H 0.347154 -0.002404 0.392543 0.027 Uiso 1 1 calc R U . . .
C00Q C 0.6090(4) -0.1132(3) 0.35478(13) 0.0238(8) Uani 1 1 d . . . . .
C00R C 0.6220(4) -0.0683(3) 0.39131(13) 0.0241(8) Uani 1 1 d . . . . .
H00R H 0.566952 -0.091201 0.411297 0.029 Uiso 1 1 calc R U . . .
C00S C 1.0592(4) 0.5619(3) 0.35651(12) 0.0214(8) Uani 1 1 d . . . . .
H00S H 1.066854 0.605290 0.333721 0.026 Uiso 1 1 calc R U . . .
C00T C 1.0696(4) 0.1950(4) 0.38841(15) 0.0313(10) Uani 1 1 d . . . . .
H00T H 1.155612 0.205927 0.393121 0.038 Uiso 1 1 calc R U . . .
C00U C 1.0870(4) 0.6084(3) 0.39236(12) 0.0234(8) Uani 1 1 d . . . . .
C00V C 0.7893(4) -0.0080(3) 0.33331(12) 0.0240(8) Uani 1 1 d . . . . .
C00W C 0.3725(3) 0.2738(3) 0.43873(12) 0.0205(8) Uani 1 1 d . . . . .
C00X C 0.5056(4) -0.1914(4) 0.34533(15) 0.0327(10) Uani 1 1 d . . . . .
H00H H 0.429400 -0.150099 0.340174 0.049 Uiso 1 1 calc R U . . .
H00I H 0.492204 -0.240939 0.367355 0.049 Uiso 1 1 calc R U . . .
H00K H 0.527893 -0.234343 0.322286 0.049 Uiso 1 1 calc R U . . .
C00Y C 0.4315(4) 0.1392(4) 0.34008(12) 0.0269(9) Uani 1 1 d . . . . .
H00L H 0.403800 0.202428 0.324808 0.040 Uiso 1 1 calc R U . . .
H00M H 0.390950 0.072684 0.330405 0.040 Uiso 1 1 calc R U . . .
H00N H 0.521723 0.131414 0.337693 0.040 Uiso 1 1 calc R U . . .
C00Z C 1.0119(4) 0.0984(4) 0.38436(15) 0.0322(10) Uani 1 1 d . . . . .
H00Z H 1.048555 0.027643 0.385752 0.039 Uiso 1 1 calc R U . . .
C010 C 0.5252(4) 0.4573(4) 0.26034(13) 0.0285(9) Uani 1 1 d . . . . .
H01A H 0.448344 0.500104 0.259076 0.043 Uiso 1 1 calc R U . . .
H01B H 0.510215 0.389367 0.274777 0.043 Uiso 1 1 calc R U . . .
H01C H 0.552875 0.439580 0.233954 0.043 Uiso 1 1 calc R U . . .
C011 C 1.0764(4) 0.5440(4) 0.42559(12) 0.0251(9) Uani 1 1 d . . . . .
H011 H 1.094305 0.575463 0.450205 0.030 Uiso 1 1 calc R U . . .
C012 C 0.6294(4) 0.5329(3) 0.32151(11) 0.0187(7) Uani 1 1 d . . . . .
C013 C 1.0399(4) 0.4339(3) 0.42359(12) 0.0220(8) Uani 1 1 d . . . . .
C014 C 0.7122(5) 0.5820(3) 0.25955(12) 0.0264(8) Uani 1 1 d . . . . .
H014 H 0.712271 0.575909 0.232037 0.032 Uiso 1 1 calc R U . . .
C015 C 0.3193(4) 0.0808(3) 0.44267(13) 0.0262(9) Uani 1 1 d . . . . .
C016 C 1.0340(4) 0.3664(4) 0.46023(13) 0.0276(9) Uani 1 1 d . . . . .
H01D H 0.960949 0.318586 0.459364 0.041 Uiso 1 1 calc R U . . .
H01E H 1.028164 0.415137 0.482779 0.041 Uiso 1 1 calc R U . . .
H01F H 1.109151 0.321467 0.462355 0.041 Uiso 1 1 calc R U . . .
C017 C 0.7215(5) 0.0546(4) 0.44072(12) 0.0335(10) Uani 1 1 d . . . . .
H01G H 0.808323 0.072161 0.446553 0.050 Uiso 1 1 calc R U . . .
H01H H 0.691142 -0.000018 0.459287 0.050 Uiso 1 1 calc R U . . .
H01I H 0.671127 0.121284 0.442723 0.050 Uiso 1 1 calc R U . . .
C018 C 0.6247(4) 0.5237(3) 0.28078(12) 0.0227(8) Uani 1 1 d . . . . .
C019 C 0.3791(4) 0.3849(4) 0.45813(13) 0.0256(9) Uani 1 1 d . . . . .
H01J H 0.456373 0.421582 0.450654 0.038 Uiso 1 1 calc R U . . .
H01K H 0.376985 0.375532 0.486400 0.038 Uiso 1 1 calc R U . . .
H01L H 0.308114 0.429469 0.449910 0.038 Uiso 1 1 calc R U . . .
C01A C 0.7995(4) 0.6571(3) 0.31747(12) 0.0241(8) Uani 1 1 d . . . . .
H01M H 0.858269 0.703740 0.329714 0.029 Uiso 1 1 calc R U . . .
C01B C 0.9166(6) 0.7788(6) 0.47847(17) 0.0511(14) Uani 1 1 d . . . . .
H01N H 0.880449 0.708465 0.469665 0.061 Uiso 1 1 calc R U . . .
H01O H 0.915322 0.830960 0.456433 0.061 Uiso 1 1 calc R U . . .
C01C C 0.7172(4) 0.2486(3) 0.28407(12) 0.0239(8) Uani 1 1 d . . . . .
C01D C 0.3288(4) 0.1844(4) 0.45952(12) 0.0236(8) Uani 1 1 d . . . . .
H01P H 0.304788 0.194022 0.485857 0.028 Uiso 1 1 calc R U . . .
C01E C 0.9277(5) 0.8078(4) 0.54700(15) 0.0363(10) Uani 1 1 d . . . . .
H01Q H 0.917800 0.867738 0.566155 0.044 Uiso 1 1 calc R U . . .
H01R H 0.911397 0.736765 0.559924 0.044 Uiso 1 1 calc R U . . .
C01F C 0.7999(4) 0.6489(3) 0.27737(12) 0.0277(8) Uani 1 1 d . . . . .
C01G C 0.8425(5) 0.8243(4) 0.51218(15) 0.0394(11) Uani 1 1 d . . . . .
H01S H 0.763717 0.783617 0.515546 0.047 Uiso 1 1 calc R U . . .
H01T H 0.823682 0.902925 0.508254 0.047 Uiso 1 1 calc R U . . .
C01H C 0.8857(4) 0.0170(4) 0.30305(14) 0.0332(10) Uani 1 1 d . . . . .
H01U H 0.852101 0.000896 0.277214 0.050 Uiso 1 1 calc R U . . .
H01V H 0.959399 -0.028198 0.307668 0.050 Uiso 1 1 calc R U . . .
H01W H 0.908432 0.094710 0.304515 0.050 Uiso 1 1 calc R U . . .
C01I C 1.0547(5) 0.8099(5) 0.52885(15) 0.0429(12) Uani 1 1 d . . . . .
H01X H 1.085717 0.886021 0.526754 0.052 Uiso 1 1 calc R U . . .
H019 H 1.114110 0.766576 0.544539 0.052 Uiso 1 1 calc R U . . .
C01J C 1.1278(5) 0.7269(4) 0.39481(15) 0.0349(10) Uani 1 1 d . . . . .
H01Y H 1.211616 0.734219 0.384060 0.052 Uiso 1 1 calc R U . . .
H01Z H 1.127897 0.750433 0.422032 0.052 Uiso 1 1 calc R U . . .
H010 H 1.070264 0.772825 0.379924 0.052 Uiso 1 1 calc R U . . .
C01K C 0.2690(5) -0.0147(4) 0.46602(15) 0.0413(12) Uani 1 1 d . . . . .
H012 H 0.188836 -0.037568 0.455256 0.062 Uiso 1 1 calc R U . . .
H013 H 0.258007 0.007737 0.493137 0.062 Uiso 1 1 calc R U . . .
H015 H 0.327541 -0.076106 0.464764 0.062 Uiso 1 1 calc R U . . .
B01L B 0.7165(6) 0.2175(4) 0.23911(14) 0.0314(11) Uani 1 1 d . . . . .
H1 H 0.777(6) 0.135(5) 0.2333(16) 0.047 Uiso 1 1 d . U . . .
H2 H 0.625(6) 0.206(5) 0.2311(18) 0.047 Uiso 1 1 d . U . . .
C01M C 0.8921(5) 0.7120(4) 0.25305(17) 0.0430(12) Uani 1 1 d . . . . .
H016 H 0.975795 0.683467 0.257741 0.065 Uiso 1 1 calc R U . . .
H017 H 0.889028 0.789741 0.260128 0.065 Uiso 1 1 calc R U . . .
H018 H 0.871246 0.703631 0.225497 0.065 Uiso 1 1 calc R U . . .

loop_
_atom_site_aniso_label
_atom_site_aniso_U_11
_atom_site_aniso_U_22
_atom_site_aniso_U_33
_atom_site_aniso_U_23
_atom_site_aniso_U_13
_atom_site_aniso_U_12
O0 0.036(2) 0.131(4) 0.051(3) -0.047(3) -0.006(2) 0.018(2)
Br01 0.01749(17) 0.0347(2) 0.01934(19) -0.00156(16) -0.00159(16) 0.00303(17)
Ni02 0.0089(3) 0.0208(3) 0.0152(3) -0.0008(2) -0.0011(3) 0.0024(3)
N003 0.0111(13) 0.0193(14) 0.0202(15) 0.0007(13) -0.0006(11) 0.0010(13)
N004 0.0132(14) 0.0216(16) 0.0327(19) 0.0008(13) -0.0045(13) 0.0006(13)
N005 0.0125(14) 0.0239(16) 0.0171(15) 0.0013(13) -0.0019(12) 0.0017(12)
N006 0.0095(14) 0.0233(17) 0.0300(19) 0.0018(13) -0.0018(13) 0.0013(12)
N007 0.0121(13) 0.0234(16) 0.0274(17) 0.0016(13) -0.0017(14) 0.0044(14)
C008 0.0121(16) 0.0249(19) 0.025(2) 0.0005(16) -0.0029(14) 0.0013(15)
C009 0.0143(17) 0.0243(19) 0.024(2) 0.0001(16) 0.0007(15) 0.0018(15)
C00A 0.0133(16) 0.0235(19) 0.0169(18) -0.0032(14) -0.0017(14) -0.0003(14)
N00B 0.037(2) 0.064(3) 0.033(2) -0.010(2) 0.0070(18) -0.012(2)
C00C 0.0096(15) 0.0219(19) 0.025(2) 0.0019(15) -0.0011(14) 0.0012(14)
C00D 0.026(2) 0.0269(19) 0.0218(19) -0.0005(15) -0.0004(17) -0.0002(17)
C00E 0.0134(17) 0.026(2) 0.026(2) 0.0019(16) -0.0003(15) 0.0052(15)
C00F 0.0136(15) 0.0185(16) 0.0261(18) 0.0009(14) -0.0027(17) 0.0016(15)
C00G 0.0075(15) 0.0232(19) 0.027(2) 0.0011(16) -0.0002(14) 0.0040(14)
C00H 0.0103(16) 0.026(2) 0.0204(19) -0.0012(15) 0.0014(14) 0.0039(15)
C00I 0.0179(17) 0.0201(17) 0.0236(18) 0.0005(14) 0.0022(16) 0.0040(16)
C00J 0.026(2) 0.0238(19) 0.0241(19) -0.0028(15) -0.0064(17) 0.0062(17)
C00K 0.0124(16) 0.0275(19) 0.0178(18) 0.0000(15) 0.0015(14) -0.0003(15)
C00L 0.029(2) 0.031(2) 0.021(2) -0.0015(17) 0.0033(17) 0.0023(18)
C00M 0.0200(17) 0.0232(19) 0.0228(19) 0.0021(14) -0.0037(17) 0.0015(18)
C00N 0.022(2) 0.052(3) 0.025(2) -0.013(2) -0.0007(18) 0.002(2)
C00P 0.0166(17) 0.022(2) 0.028(2) -0.0002(15) -0.0011(16) 0.0005(16)
C00Q 0.0189(18) 0.0197(18) 0.033(2) 0.0004(16) -0.0074(16) 0.0036(15)
C00R 0.0195(18) 0.0227(19) 0.030(2) 0.0023(16) -0.0018(16) 0.0017(16)
C00S 0.0151(17) 0.027(2) 0.0223(19) -0.0007(16) 0.0004(15) 0.0025(15)
C00T 0.0139(18) 0.031(2) 0.049(3) 0.002(2) -0.0058(19) 0.0023(18)
C00U 0.0202(18) 0.026(2) 0.024(2) -0.0017(16) -0.0007(16) -0.0014(16)
C00V 0.0201(17) 0.0237(18) 0.028(2) 0.0008(15) 0.0005(18) 0.0048(18)
C00W 0.0105(15) 0.0255(19) 0.025(2) 0.0020(16) 0.0002(15) 0.0005(14)
C00X 0.025(2) 0.029(2) 0.045(3) -0.003(2) -0.008(2) -0.0001(18)
C00Y 0.029(2) 0.030(2) 0.0221(19) -0.0023(17) -0.0006(16) -0.0030(19)
C00Z 0.0174(19) 0.024(2) 0.055(3) 0.002(2) -0.0064(19) 0.0044(17)
C010 0.028(2) 0.036(2) 0.022(2) 0.0007(18) -0.0047(17) 0.0009(19)
C011 0.0180(18) 0.034(2) 0.024(2) -0.0076(17) 0.0001(15) 0.0014(17)
C012 0.0171(17) 0.0198(18) 0.0193(19) 0.0016(14) 0.0012(15) 0.0021(15)
C013 0.0129(16) 0.029(2) 0.024(2) 0.0030(16) 0.0026(14) 0.0017(15)
C014 0.032(2) 0.028(2) 0.0190(18) 0.0014(15) 0.0023(19) 0.0041(19)
C015 0.0198(19) 0.027(2) 0.032(2) 0.0051(17) -0.0005(16) -0.0007(15)
C016 0.0176(18) 0.040(3) 0.025(2) 0.0042(19) -0.0035(16) -0.0008(18)
C017 0.045(3) 0.034(2) 0.022(2) -0.0003(17) -0.003(2) -0.010(2)
C018 0.0216(19) 0.025(2) 0.021(2) 0.0006(16) -0.0007(16) 0.0038(16)
C019 0.0183(18) 0.036(2) 0.023(2) -0.0025(17) 0.0018(16) -0.0004(17)
C01A 0.0191(17) 0.0229(18) 0.030(2) 0.0014(16) 0.0021(17) -0.0009(18)
C01B 0.038(3) 0.077(4) 0.038(3) -0.008(3) -0.004(2) 0.007(3)
C01C 0.0208(18) 0.0236(19) 0.027(2) -0.0018(16) -0.0040(17) 0.0029(17)
C01D 0.0168(17) 0.036(2) 0.0180(18) 0.0029(16) 0.0020(14) 0.0028(15)
C01E 0.033(2) 0.040(3) 0.036(3) 0.000(2) -0.001(2) 0.000(2)
C01F 0.031(2) 0.0251(19) 0.027(2) 0.0058(17) 0.0082(18) 0.004(2)
C01G 0.038(3) 0.042(3) 0.038(3) -0.005(2) -0.005(2) 0.006(2)
C01H 0.028(2) 0.035(2) 0.036(2) 0.000(2) 0.009(2) 0.0045(19)
C01I 0.034(3) 0.063(3) 0.032(3) -0.014(2) -0.002(2) -0.003(2)
C01J 0.040(3) 0.030(2) 0.035(2) -0.0025(19) -0.002(2) -0.006(2)
C01K 0.049(3) 0.033(2) 0.041(3) 0.007(2) 0.011(2) -0.003(2)
B01L 0.032(3) 0.040(3) 0.023(2) -0.0090(19) -0.004(2) 0.007(2)
C01M 0.044(3) 0.041(3) 0.044(3) 0.007(2) 0.016(2) -0.003(2)

loop_
_atom_type_symbol
_atom_type_description
_atom_type_scat_dispersion_real
_atom_type_scat_dispersion_imag
_atom_type_scat_source
C C 0.0181 0.0091 'International Tables Vol C Tables 4.2.6.8 and 6.1.1.4'
H H 0.0000 0.0000 'International Tables Vol C Tables 4.2.6.8 and 6.1.1.4'
B B 0.0090 0.0039 'International Tables Vol C Tables 4.2.6.8 and 6.1.1.4'
N N 0.0311 0.0180 'International Tables Vol C Tables 4.2.6.8 and 6.1.1.4'
O O 0.0492 0.0322 'International Tables Vol C Tables 4.2.6.8 and 6.1.1.4'
Ni Ni -3.0029 0.5091 'International Tables Vol C Tables 4.2.6.8 and 6.1.1.4'
Br Br -0.6763 1.2805 'International Tables Vol C Tables 4.2.6.8 and 6.1.1.4'

loop_
_geom_angle_atom_site_label_1
_geom_angle_atom_site_label_2
_geom_angle_atom_site_label_3
_geom_angle
_geom_angle_site_symmetry_1
_geom_angle_site_symmetry_3
_geom_angle_publ_flag
C01B O0 C01I 109.8(4) . . ?
N007 Ni02 C00A 91.20(15) . . ?
N007 Ni02 C00K 90.79(16) . . ?
C00A Ni02 C00K 178.00(16) . . ?
N007 Ni02 Br01 179.14(11) . . ?
C00A Ni02 Br01 88.73(11) . . ?
C00K Ni02 Br01 89.29(12) . . ?
C00A N003 C009 110.9(3) . . ?
C00A N003 C00C 127.4(3) . . ?
C009 N003 C00C 121.7(3) . . ?
C00K N004 C00Z 111.5(3) . . ?
C00K N004 C00F 124.7(3) . . ?
C00Z N004 C00F 123.8(3) . . ?
C00A N005 C00E 111.1(3) . . ?
C00A N005 C012 125.6(3) . . ?
C00E N005 C012 123.3(3) . . ?
C00K N006 C00T 110.8(3) . . ?
C00K N006 C00G 127.2(3) . . ?
C00T N006 C00G 122.0(3) . . ?
C01C N007 Ni02 178.2(3) . . ?
C00C C008 C00P 117.6(4) . . ?
C00C C008 C00Y 122.4(4) . . ?
C00P C008 C00Y 120.0(4) . . ?
C00E C009 N003 106.7(3) . . ?
C00E C009 H009 126.6 . . ?
N003 C009 H009 126.6 . . ?
N005 C00A N003 104.4(3) . . ?
N005 C00A Ni02 126.0(3) . . ?
N003 C00A Ni02 129.5(3) . . ?
C008 C00C C00W 122.2(4) . . ?
C008 C00C N003 119.8(3) . . ?
C00W C00C N003 117.8(3) . . ?
C00I C00D H00A 109.5 . . ?
C00I C00D H00B 109.5 . . ?
H00A C00D H00B 109.5 . . ?
C00I C00D H00C 109.5 . . ?
H00A C00D H00C 109.5 . . ?
H00B C00D H00C 109.5 . . ?
C009 C00E N005 106.8(3) . . ?
C009 C00E H00E 126.6 . . ?
N005 C00E H00E 126.6 . . ?
C00M C00F C00V 122.4(4) . . ?
C00M C00F N004 119.5(3) . . ?
C00V C00F N004 118.1(4) . . ?
C00H C00G C013 122.4(4) . . ?
C00H C00G N006 119.8(4) . . ?
C013 C00G N006 117.6(4) . . ?
C00G C00H C00S 117.9(4) . . ?
C00G C00H C00L 123.0(4) . . ?
C00S C00H C00L 119.1(4) . . ?
C012 C00I C01A 117.3(4) . . ?
C012 C00I C00D 123.4(4) . . ?
C01A C00I C00D 119.2(4) . . ?
C00V C00J C00Q 121.9(4) . . ?
C00V C00J H00J 119.1 . . ?
C00Q C00J H00J 119.1 . . ?
N004 C00K N006 104.3(3) . . ?
N004 C00K Ni02 126.8(3) . . ?
N006 C00K Ni02 128.8(3) . . ?
C00H C00L H00D 109.5 . . ?
C00H C00L H00F 109.5 . . ?
H00D C00L H00F 109.5 . . ?
C00H C00L H00G 109.5 . . ?
H00D C00L H00G 109.5 . . ?
H00F C00L H00G 109.5 . . ?
C00R C00M C00F 117.4(4) . . ?
C00R C00M C017 119.8(4) . . ?
C00F C00M C017 122.8(4) . . ?
N00B C00N B01L 176.2(5) . . ?
C015 C00P C008 121.8(4) . . ?
C015 C00P H00P 119.1 . . ?
C008 C00P H00P 119.1 . . ?
C00R C00Q C00J 118.1(4) . . ?
C00R C00Q C00X 121.7(4) . . ?
C00J C00Q C00X 120.2(4) . . ?
C00Q C00R C00M 122.6(4) . . ?
C00Q C00R H00R 118.7 . . ?
C00M C00R H00R 118.7 . . ?
C00U C00S C00H 121.8(4) . . ?
C00U C00S H00S 119.1 . . ?
C00H C00S H00S 119.1 . . ?
C00Z C00T N006 107.2(4) . . ?
C00Z C00T H00T 126.4 . . ?
N006 C00T H00T 126.4 . . ?
C00S C00U C011 118.7(4) . . ?
C00S C00U C01J 120.1(4) . . ?
C011 C00U C01J 121.1(4) . . ?
C00J C00V C00F 117.5(4) . . ?
C00J C00V C01H 120.9(4) . . ?
C00F C00V C01H 121.6(4) . . ?
C01D C00W C00C 118.2(4) . . ?
C01D C00W C019 119.5(4) . . ?
C00C C00W C019 122.2(4) . . ?
C00Q C00X H00H 109.5 . . ?
C00Q C00X H00I 109.5 . . ?
H00H C00X H00I 109.5 . . ?
C00Q C00X H00K 109.5 . . ?
H00H C00X H00K 109.5 . . ?
H00I C00X H00K 109.5 . . ?
C008 C00Y H00L 109.5 . . ?
C008 C00Y H00M 109.5 . . ?
H00L C00Y H00M 109.5 . . ?
C008 C00Y H00N 109.5 . . ?
H00L C00Y H00N 109.5 . . ?
H00M C00Y H00N 109.5 . . ?
C00T C00Z N004 106.2(4) . . ?
C00T C00Z H00Z 126.9 . . ?
N004 C00Z H00Z 126.9 . . ?
C018 C010 H01A 109.5 . . ?
C018 C010 H01B 109.5 . . ?
H01A C010 H01B 109.5 . . ?
C018 C010 H01C 109.5 . . ?
H01A C010 H01C 109.5 . . ?
H01B C010 H01C 109.5 . . ?
C00U C011 C013 121.6(4) . . ?
C00U C011 H011 119.2 . . ?
C013 C011 H011 119.2 . . ?
C00I C012 C018 122.5(4) . . ?
C00I C012 N005 120.1(3) . . ?
C018 C012 N005 117.3(3) . . ?
C00G C013 C011 117.5(4) . . ?
C00G C013 C016 122.8(4) . . ?
C011 C013 C016 119.6(4) . . ?
C018 C014 C01F 122.0(4) . . ?
C018 C014 H014 119.0 . . ?
C01F C014 H014 119.0 . . ?
C00P C015 C01D 118.7(4) . . ?
C00P C015 C01K 121.1(4) . . ?
C01D C015 C01K 120.2(4) . . ?
C013 C016 H01D 109.5 . . ?
C013 C016 H01E 109.5 . . ?
H01D C016 H01E 109.5 . . ?
C013 C016 H01F 109.5 . . ?
H01D C016 H01F 109.5 . . ?
H01E C016 H01F 109.5 . . ?
C00M C017 H01G 109.5 . . ?
C00M C017 H01H 109.5 . . ?
H01G C017 H01H 109.5 . . ?
C00M C017 H01I 109.5 . . ?
H01G C017 H01I 109.5 . . ?
H01H C017 H01I 109.5 . . ?
C014 C018 C012 117.3(4) . . ?
C014 C018 C010 120.6(4) . . ?
C012 C018 C010 122.0(4) . . ?
C00W C019 H01J 109.5 . . ?
C00W C019 H01K 109.5 . . ?
H01J C019 H01K 109.5 . . ?
C00W C019 H01L 109.5 . . ?
H01J C019 H01L 109.5 . . ?
H01K C019 H01L 109.5 . . ?
C01F C01A C00I 122.2(4) . . ?
C01F C01A H01M 118.9 . . ?
C00I C01A H01M 118.9 . . ?
O0 C01B C01G 107.7(4) . . ?
O0 C01B H01N 110.2 . . ?
C01G C01B H01N 110.2 . . ?
O0 C01B H01O 110.2 . . ?
C01G C01B H01O 110.2 . . ?
H01N C01B H01O 108.5 . . ?
N007 C01C B01L 177.5(5) . . ?
C00W C01D C015 121.5(4) . . ?
C00W C01D H01P 119.2 . . ?
C015 C01D H01P 119.2 . . ?
C01I C01E C01G 102.6(4) . . ?
C01I C01E H01Q 111.2 . . ?
C01G C01E H01Q 111.2 . . ?
C01I C01E H01R 111.2 . . ?
C01G C01E H01R 111.2 . . ?
H01Q C01E H01R 109.2 . . ?
C01A C01F C014 118.7(4) . . ?
C01A C01F C01M 121.2(4) . . ?
C014 C01F C01M 120.1(4) . . ?
C01B C01G C01E 103.7(4) . . ?
C01B C01G H01S 111.0 . . ?
C01E C01G H01S 111.0 . . ?
C01B C01G H01T 111.0 . . ?
C01E C01G H01T 111.0 . . ?
H01S C01G H01T 109.0 . . ?
C00V C01H H01U 109.5 . . ?
C00V C01H H01V 109.5 . . ?
H01U C01H H01V 109.5 . . ?
C00V C01H H01W 109.5 . . ?
H01U C01H H01W 109.5 . . ?
H01V C01H H01W 109.5 . . ?
O0 C01I C01E 105.4(4) . . ?
O0 C01I H01X 110.7 . . ?
C01E C01I H01X 110.7 . . ?
O0 C01I H019 110.7 . . ?
C01E C01I H019 110.7 . . ?
H01X C01I H019 108.8 . . ?
C00U C01J H01Y 109.5 . . ?
C00U C01J H01Z 109.5 . . ?
H01Y C01J H01Z 109.5 . . ?
C00U C01J H010 109.5 . . ?
H01Y C01J H010 109.5 . . ?
H01Z C01J H010 109.5 . . ?
C015 C01K H012 109.5 . . ?
C015 C01K H013 109.5 . . ?
H012 C01K H013 109.5 . . ?
C015 C01K H015 109.5 . . ?
H012 C01K H015 109.5 . . ?
H013 C01K H015 109.5 . . ?
C00N B01L C01C 111.2(4) . . ?
C00N B01L H1 107(3) . . ?
C01C B01L H1 111(3) . . ?
C00N B01L H2 109(3) . . ?
C01C B01L H2 107(3) . . ?
H1 B01L H2 111(5) . . ?
C01F C01M H016 109.5 . . ?
C01F C01M H017 109.5 . . ?
H016 C01M H017 109.5 . . ?
C01F C01M H018 109.5 . . ?
H016 C01M H018 109.5 . . ?
H017 C01M H018 109.5 . . ?

loop_
_geom_bond_atom_site_label_1
_geom_bond_atom_site_label_2
_geom_bond_distance
_geom_bond_site_symmetry_2
_geom_bond_publ_flag
O0 C01B 1.411(7) . ?
O0 C01I 1.420(6) . ?
Br01 Ni02 2.3067(7) . ?
Ni02 N007 1.865(3) . ?
Ni02 C00A 1.930(4) . ?
Ni02 C00K 1.931(4) . ?
N003 C00A 1.359(5) . ?
N003 C009 1.388(5) . ?
N003 C00C 1.458(5) . ?
N004 C00K 1.347(5) . ?
N004 C00Z 1.392(5) . ?
N004 C00F 1.451(5) . ?
N005 C00A 1.353(5) . ?
N005 C00E 1.388(5) . ?
N005 C012 1.440(5) . ?
N006 C00K 1.360(5) . ?
N006 C00T 1.384(6) . ?
N006 C00G 1.448(5) . ?
N007 C01C 1.149(5) . ?
C008 C00C 1.391(6) . ?
C008 C00P 1.405(6) . ?
C008 C00Y 1.499(6) . ?
C009 C00E 1.342(6) . ?
C009 H009 0.9500 . ?
N00B C00N 1.145(7) . ?
C00C C00W 1.398(6) . ?
C00D C00I 1.507(5) . ?
C00D H00A 0.9800 . ?
C00D H00B 0.9800 . ?
C00D H00C 0.9800 . ?
C00E H00E 0.9500 . ?
C00F C00M 1.398(6) . ?
C00F C00V 1.400(6) . ?
C00G C00H 1.392(6) . ?
C00G C013 1.400(6) . ?
C00H C00S 1.392(6) . ?
C00H C00L 1.511(6) . ?
C00I C012 1.393(6) . ?
C00I C01A 1.395(6) . ?
C00J C00V 1.388(6) . ?
C00J C00Q 1.407(6) . ?
C00J H00J 0.9500 . ?
C00L H00D 0.9800 . ?
C00L H00F 0.9800 . ?
C00L H00G 0.9800 . ?
C00M C00R 1.390(6) . ?
C00M C017 1.508(6) . ?
C00N B01L 1.582(8) . ?
C00P C015 1.384(6) . ?
C00P H00P 0.9500 . ?
C00Q C00R 1.379(6) . ?
C00Q C00X 1.503(6) . ?
C00R H00R 0.9500 . ?
C00S C00U 1.391(6) . ?
C00S H00S 0.9500 . ?
C00T C00Z 1.340(7) . ?
C00T H00T 0.9500 . ?
C00U C011 1.392(6) . ?
C00U C01J 1.513(6) . ?
C00V C01H 1.502(6) . ?
C00W C01D 1.386(6) . ?
C00W C019 1.512(6) . ?
C00X H00H 0.9800 . ?
C00X H00I 0.9800 . ?
C00X H00K 0.9800 . ?
C00Y H00L 0.9800 . ?
C00Y H00M 0.9800 . ?
C00Y H00N 0.9800 . ?
C00Z H00Z 0.9500 . ?
C010 C018 1.516(6) . ?
C010 H01A 0.9800 . ?
C010 H01B 0.9800 . ?
C010 H01C 0.9800 . ?
C011 C013 1.401(6) . ?
C011 H011 0.9500 . ?
C012 C018 1.408(6) . ?
C013 C016 1.508(6) . ?
C014 C018 1.389(6) . ?
C014 C01F 1.391(7) . ?
C014 H014 0.9500 . ?
C015 C01D 1.395(6) . ?
C015 C01K 1.516(6) . ?
C016 H01D 0.9800 . ?
C016 H01E 0.9800 . ?
C016 H01F 0.9800 . ?
C017 H01G 0.9800 . ?
C017 H01H 0.9800 . ?
C017 H01I 0.9800 . ?
C019 H01J 0.9800 . ?
C019 H01K 0.9800 . ?
C019 H01L 0.9800 . ?
C01A C01F 1.384(6) . ?
C01A H01M 0.9500 . ?
C01B C01G 1.513(8) . ?
C01B H01N 0.9900 . ?
C01B H01O 0.9900 . ?
C01C B01L 1.593(6) . ?
C01D H01P 0.9500 . ?
C01E C01I 1.504(7) . ?
C01E C01G 1.523(7) . ?
C01E H01Q 0.9900 . ?
C01E H01R 0.9900 . ?
C01F C01M 1.509(6) . ?
C01G H01S 0.9900 . ?
C01G H01T 0.9900 . ?
C01H H01U 0.9800 . ?
C01H H01V 0.9800 . ?
C01H H01W 0.9800 . ?
C01I H01X 0.9900 . ?
C01I H019 0.9900 . ?
C01J H01Y 0.9800 . ?
C01J H01Z 0.9800 . ?
C01J H010 0.9800 . ?
C01K H012 0.9800 . ?
C01K H013 0.9800 . ?
C01K H015 0.9800 . ?
B01L H1 1.21(6) . ?
B01L H2 1.03(7) . ?
C01M H016 0.9800 . ?
C01M H017 0.9800 . ?
C01M H018 0.9800 . ?
